data_4337783
loop_
_publ_author_name
'Carreira-Barral, Israel'
'Rodr\'iguez-Blas, Teresa'
'Platas-Iglesias, Carlos'
'de Blas, Andr\'es'
'Esteban-G\'omez, David'

_publ_section_title
;
 Cooperative Anion Recognition in Copper(II) and Zinc(II) Complexes with a
 Ditopic Tripodal Ligand Containing a Urea Group.
;
_journal_issue 5
_journal_name_full 'Inorganic chemistry'
_journal_page_first 2554
_journal_page_last 2568
_journal_paper_doi 10.1021/ic402855r
_journal_volume 53
_journal_year 2014
_chemical_compound_source 'synthesis as described'
_chemical_formula_moiety 'C26 H26 Cu N6 O8 S, 2(H2 O)'
_chemical_formula_sum 'C26 H30 Cu N6 O10 S'
_chemical_formula_weight 682.16
_chemical_name_systematic
;
 ?
;
_space_group_IT_number 2
_symmetry_cell_setting triclinic
_symmetry_Int_Tables_number 2
_symmetry_space_group_name_Hall '-P 1'
_symmetry_space_group_name_H-M 'P -1'
_atom_sites_solution_hydrogens geom
_atom_sites_solution_primary direct
_atom_sites_solution_secondary difmap
_audit_creation_date 2013-02-20T11:27:22-00:00
_audit_creation_method 'WinGX routine CIF_UPDATE'
_cell_angle_alpha 65.471(2)
_cell_angle_beta 89.183(3)
_cell_angle_gamma 70.880(3)
_cell_formula_units_Z 2
_cell_length_a 8.7439(5)
_cell_length_b 12.9521(7)
_cell_length_c 14.6569(8)
_cell_measurement_reflns_used 9774
_cell_measurement_temperature 100(2)
_cell_measurement_theta_max 28.383
_cell_measurement_theta_min 2.5224
_cell_measurement_wavelength 0.71073
_cell_volume 1412.43(14)
_computing_cell_refinement 'SAINT V7.68A (Bruker: Madison, 2009 ) in Apex2 suite'
_computing_data_collection 'Apex2, Bruker Instrument Service v2010, 1-2'
_computing_data_reduction 'SAINT and XPREP Version 2008/2 (Sheldrick, Bruker AXS Inc.)'
_computing_molecular_graphics 'Ortep-3 for Windows (Farrugia, 1997)'
_computing_publication_material 'WinGX publication routines (Farrugia, 1999)'
_computing_structure_refinement 'SHELXL-97 (Sheldrick, 2008)'
_computing_structure_solution 'SHELXS-97 (Sheldrick, 2008)'
_diffrn_ambient_temperature 100(2)
_diffrn_measured_fraction_theta_full 0.998
_diffrn_measured_fraction_theta_max 0.998
_diffrn_measurement_device_type 'BRUKER-NONIUS X8 APEX KAPPA CCD'
_diffrn_measurement_method 'omega and  phi rotation with narrow frames'
_diffrn_radiation_monochromator graphite
_diffrn_radiation_probe x-ray
_diffrn_radiation_type MoK\a
_diffrn_radiation_wavelength 0.71073
_diffrn_reflns_av_R_equivalents 0.0246
_diffrn_reflns_av_unetI/netI 0.0155
_diffrn_reflns_limit_h_max 11
_diffrn_reflns_limit_h_min -11
_diffrn_reflns_limit_k_max 17
_diffrn_reflns_limit_k_min -17
_diffrn_reflns_limit_l_max 19
_diffrn_reflns_limit_l_min -19
_diffrn_reflns_number 41327
_diffrn_reflns_theta_full 28.39
_diffrn_reflns_theta_max 28.39
_diffrn_reflns_theta_min 2.52
_exptl_absorpt_coefficient_mu 0.916
_exptl_absorpt_correction_T_max 0.8032
_exptl_absorpt_correction_T_min 0.7435
_exptl_absorpt_correction_type multi-scan
_exptl_absorpt_process_details
;
        SADABS Version 2008/1 (Sheldrick, Bruker AXS Inc.)
;
_exptl_crystal_colour blue
_exptl_crystal_density_diffrn 1.604
_exptl_crystal_density_method 'not measured'
_exptl_crystal_description prism
_exptl_crystal_F_000 706
_exptl_crystal_size_max 0.43
_exptl_crystal_size_mid 0.33
_exptl_crystal_size_min 0.23
_refine_diff_density_max 0.497
_refine_diff_density_min -0.499
_refine_diff_density_rms 0.06
_refine_ls_extinction_method none
_refine_ls_goodness_of_fit_ref 1.059
_refine_ls_hydrogen_treatment mixed
_refine_ls_matrix_type full
_refine_ls_number_parameters 427
_refine_ls_number_reflns 7084
_refine_ls_number_restraints 0
_refine_ls_restrained_S_all 1.059
_refine_ls_R_factor_all 0.0263
_refine_ls_R_factor_gt 0.0247
_refine_ls_shift/su_max 0.002
_refine_ls_shift/su_mean 0
_refine_ls_structure_factor_coef Fsqd
_refine_ls_weighting_details 'calc w=1/[\s^2^(Fo^2^)+(0.0330P)^2^+0.8887P] where P=(Fo^2^+2Fc^2^)/3'
_refine_ls_weighting_scheme calc
_refine_ls_wR_factor_gt 0.0661
_refine_ls_wR_factor_ref 0.0672
_reflns_number_gt 6697
_reflns_number_total 7084
_reflns_threshold_expression >2\s(I)
_cod_data_source_file ic402855r_si_002.cif
_cod_data_source_block 1028426_b1_0s
_cod_database_code 4337783

loop_
_symmetry_equiv_pos_as_xyz
'x, y, z'
'-x, -y, -z'

loop_
_atom_site_label
_atom_site_type_symbol
_atom_site_fract_x
_atom_site_fract_y
_atom_site_fract_z
_atom_site_U_iso_or_equiv
_atom_site_adp_type
_atom_site_occupancy
_atom_site_symmetry_multiplicity
_atom_site_calc_flag
_atom_site_refinement_flags
_atom_site_disorder_assembly
_atom_site_disorder_group
Cu1 Cu 0.369835(17) 0.569223(13) 0.175294(11) 0.01017(5) Uani 1 1 d . . .
C1 C 0.04256(15) 0.92145(11) 0.33621(10) 0.0137(2) Uani 1 1 d . . .
H1 H 0.1086 0.8582 0.3973 0.016 Uiso 1 1 calc R . .
C2 C 0.00359(16) 1.04252(12) 0.31563(10) 0.0144(2) Uani 1 1 d . . .
C3 C -0.09115(17) 1.13860(12) 0.22873(10) 0.0172(2) Uani 1 1 d . . .
H3 H -0.1137 1.2201 0.2177 0.021 Uiso 1 1 calc R . .
C4 C -0.15250(18) 1.11143(12) 0.15770(10) 0.0191(3) Uani 1 1 d . . .
H4 H -0.2187 1.1753 0.0969 0.023 Uiso 1 1 calc R . .
C5 C -0.11778(16) 0.99218(12) 0.17498(10) 0.0166(2) Uani 1 1 d . . .
H5 H -0.1614 0.975 0.1262 0.02 Uiso 1 1 calc R . .
C6 C -0.01885(15) 0.89611(11) 0.26383(9) 0.0128(2) Uani 1 1 d . . .
C7 C 0.11319(15) 0.67225(11) 0.34958(9) 0.0118(2) Uani 1 1 d . . .
C8 C 0.22393(15) 0.45377(11) 0.40462(9) 0.0116(2) Uani 1 1 d . . .
C9 C 0.13821(16) 0.37499(12) 0.44247(10) 0.0164(2) Uani 1 1 d . . .
H9 H 0.0255 0.4018 0.4181 0.02 Uiso 1 1 calc R . .
C10 C 0.21684(18) 0.25697(12) 0.51590(11) 0.0190(3) Uani 1 1 d . . .
H10 H 0.159 0.2024 0.5403 0.023 Uiso 1 1 calc R . .
C11 C 0.37962(18) 0.21951(12) 0.55323(10) 0.0177(3) Uani 1 1 d . . .
H11 H 0.4326 0.14 0.6053 0.021 Uiso 1 1 calc R . .
C12 C 0.46606(16) 0.29763(12) 0.51493(10) 0.0151(2) Uani 1 1 d . . .
H12 H 0.5777 0.2712 0.5414 0.018 Uiso 1 1 calc R . .
C13 C 0.39067(15) 0.41461(11) 0.43800(9) 0.0115(2) Uani 1 1 d . . .
C14 C 0.49080(15) 0.49365(11) 0.39293(9) 0.0119(2) Uani 1 1 d . . .
H14A H 0.5874 0.4657 0.443 0.014 Uiso 1 1 calc R . .
H14B H 0.4247 0.5778 0.3803 0.014 Uiso 1 1 calc R . .
C21 C 0.64019(15) 0.36886(11) 0.30899(10) 0.0134(2) Uani 1 1 d . . .
H21A H 0.697 0.3179 0.3793 0.016 Uiso 1 1 calc R . .
H21B H 0.7234 0.3699 0.2624 0.016 Uiso 1 1 calc R . .
C22 C 0.52247(15) 0.31679(11) 0.28678(9) 0.0130(2) Uani 1 1 d . . .
C23 C 0.54703(17) 0.19404(12) 0.33231(10) 0.0180(3) Uani 1 1 d . . .
H23 H 0.6393 0.138 0.382 0.022 Uiso 1 1 calc R . .
C24 C 0.43432(19) 0.15449(12) 0.30395(11) 0.0217(3) Uani 1 1 d . . .
H24 H 0.4472 0.071 0.3354 0.026 Uiso 1 1 calc R . .
C25 C 0.30311(18) 0.23729(12) 0.22960(11) 0.0195(3) Uani 1 1 d . . .
H25 H 0.226 0.2116 0.2083 0.023 Uiso 1 1 calc R . .
C26 C 0.28671(16) 0.35823(12) 0.18698(10) 0.0154(2) Uani 1 1 d . . .
H26 H 0.1978 0.4154 0.1352 0.018 Uiso 1 1 calc R . .
C15 C 0.64814(15) 0.57357(12) 0.26372(10) 0.0143(2) Uani 1 1 d . . .
H15A H 0.7225 0.5528 0.2174 0.017 Uiso 1 1 calc R . .
H15B H 0.7154 0.5611 0.3237 0.017 Uiso 1 1 calc R . .
C16 C 0.53564(15) 0.70418(11) 0.21067(9) 0.0129(2) Uani 1 1 d . . .
C17 C 0.57933(16) 0.79958(12) 0.20658(10) 0.0168(2) Uani 1 1 d . . .
H17 H 0.6816 0.7845 0.2405 0.02 Uiso 1 1 calc R . .
C18 C 0.47126(18) 0.91734(13) 0.15213(11) 0.0209(3) Uani 1 1 d . . .
H18 H 0.499 0.9841 0.1479 0.025 Uiso 1 1 calc R . .
C19 C 0.32217(17) 0.93674(12) 0.10390(11) 0.0183(3) Uani 1 1 d . . .
H19 H 0.246 1.0167 0.0668 0.022 Uiso 1 1 calc R . .
C20 C 0.28664(16) 0.83709(11) 0.11091(10) 0.0140(2) Uani 1 1 d . . .
H20 H 0.1851 0.8499 0.0777 0.017 Uiso 1 1 calc R . .
N1 N 0.06810(14) 1.06932(10) 0.39201(9) 0.0176(2) Uani 1 1 d . . .
N4 N 0.54851(12) 0.49430(9) 0.29564(8) 0.01109(19) Uani 1 1 d . . .
N6 N 0.39232(13) 0.39765(9) 0.21639(8) 0.01210(19) Uani 1 1 d . . .
N5 N 0.39172(13) 0.72281(10) 0.16339(8) 0.01205(19) Uani 1 1 d . . .
O1 O 0.00737(14) 1.17167(10) 0.38655(9) 0.0268(2) Uani 1 1 d . . .
O2 O 0.18003(14) 0.98789(10) 0.45766(9) 0.0290(2) Uani 1 1 d . . .
O3 O 0.17392(11) 0.66441(8) 0.42793(7) 0.01387(17) Uani 1 1 d . . .
S1 S 0.00459(3) 0.68333(3) 0.06920(2) 0.01051(6) Uani 1 1 d . . .
O5 O 0.18598(11) 0.64425(8) 0.06739(7) 0.01285(17) Uani 1 1 d . . .
O6 O -0.05359(12) 0.79941(8) 0.07584(7) 0.01592(18) Uani 1 1 d . . .
O7 O -0.07159(11) 0.69358(9) -0.02413(7) 0.01486(18) Uani 1 1 d . . .
O8 O -0.03000(11) 0.58964(8) 0.15890(7) 0.01423(17) Uani 1 1 d . . .
O4 O 0.54388(13) 0.55902(10) 0.05282(8) 0.01816(19) Uani 1 1 d . . .
H41 H 0.640(3) 0.5209(18) 0.0676(14) 0.022 Uiso 1 1 d . . .
H42 H 0.512(5) 0.528(3) 0.018(3) 0.022 Uiso 0.5 1 d P A 1
H43 H 0.543(5) 0.626(4) 0.020(3) 0.022 Uiso 0.5 1 d P B 2
O9 O 0.86448(12) 0.43151(9) 0.11839(8) 0.01673(19) Uani 1 1 d . . .
H11W H 0.917(2) 0.4013(18) 0.0884(15) 0.025 Uiso 1 1 d . . .
H12W H 0.905(2) 0.4729(19) 0.1255(15) 0.025 Uiso 1 1 d . . .
O10 O 0.58223(15) 0.79226(11) -0.03218(9) 0.0262(2) Uani 1 1 d . . .
H21W H 0.694(3) 0.768(2) -0.0337(17) 0.039 Uiso 1 1 d . . .
H22W H 0.544(5) 0.722(4) -0.015(3) 0.039 Uiso 0.5 1 d P C 1
H23W H 0.573(5) 0.823(4) 0.014(4) 0.039 Uiso 0.5 1 d P D 2
N2 N 0.01325(14) 0.77865(10) 0.27262(8) 0.0138(2) Uani 1 1 d . . .
H2N H -0.012(2) 0.7783(16) 0.2217(14) 0.017 Uiso 1 1 d . . .
N3 N 0.14181(13) 0.57366(10) 0.32840(8) 0.0124(2) Uani 1 1 d . . .
H3N H 0.083(2) 0.5804(16) 0.2833(14) 0.015 Uiso 1 1 d . . .

loop_
_atom_site_aniso_label
_atom_site_aniso_U_11
_atom_site_aniso_U_22
_atom_site_aniso_U_33
_atom_site_aniso_U_23
_atom_site_aniso_U_13
_atom_site_aniso_U_12
Cu1 0.00963(7) 0.00891(8) 0.01064(8) -0.00358(6) -0.00089(5) -0.00245(5)
C1 0.0133(5) 0.0118(6) 0.0137(6) -0.0048(5) 0.0004(4) -0.0024(4)
C2 0.0149(6) 0.0147(6) 0.0152(6) -0.0083(5) 0.0031(5) -0.0050(5)
C3 0.0213(6) 0.0113(6) 0.0161(6) -0.0055(5) 0.0039(5) -0.0030(5)
C4 0.0241(7) 0.0127(6) 0.0127(6) -0.0028(5) -0.0005(5) -0.0004(5)
C5 0.0190(6) 0.0152(6) 0.0124(6) -0.0061(5) -0.0001(5) -0.0020(5)
C6 0.0126(5) 0.0112(5) 0.0128(5) -0.0050(5) 0.0024(4) -0.0024(4)
C7 0.0101(5) 0.0120(5) 0.0130(5) -0.0057(5) 0.0024(4) -0.0030(4)
C8 0.0144(5) 0.0106(5) 0.0100(5) -0.0055(4) 0.0018(4) -0.0033(4)
C9 0.0161(6) 0.0173(6) 0.0178(6) -0.0080(5) 0.0030(5) -0.0077(5)
C10 0.0262(7) 0.0164(6) 0.0179(6) -0.0073(5) 0.0066(5) -0.0122(5)
C11 0.0266(7) 0.0103(5) 0.0131(6) -0.0037(5) 0.0019(5) -0.0046(5)
C12 0.0167(6) 0.0129(6) 0.0131(6) -0.0056(5) -0.0008(5) -0.0020(5)
C13 0.0140(5) 0.0112(5) 0.0102(5) -0.0060(4) 0.0016(4) -0.0038(4)
C14 0.0121(5) 0.0130(5) 0.0112(5) -0.0064(5) 0.0008(4) -0.0038(4)
C21 0.0112(5) 0.0118(5) 0.0147(6) -0.0058(5) -0.0001(4) -0.0006(4)
C22 0.0128(5) 0.0132(6) 0.0124(5) -0.0069(5) 0.0019(4) -0.0019(4)
C23 0.0193(6) 0.0121(6) 0.0179(6) -0.0055(5) -0.0025(5) -0.0009(5)
C24 0.0278(7) 0.0116(6) 0.0237(7) -0.0065(5) -0.0017(6) -0.0056(5)
C25 0.0221(6) 0.0160(6) 0.0225(7) -0.0101(5) -0.0003(5) -0.0071(5)
C26 0.0150(6) 0.0143(6) 0.0169(6) -0.0082(5) -0.0006(5) -0.0032(5)
C15 0.0109(5) 0.0150(6) 0.0162(6) -0.0054(5) 0.0004(4) -0.0054(5)
C16 0.0126(5) 0.0146(6) 0.0115(5) -0.0055(5) 0.0023(4) -0.0051(5)
C17 0.0166(6) 0.0184(6) 0.0177(6) -0.0083(5) 0.0009(5) -0.0084(5)
C18 0.0244(7) 0.0163(6) 0.0249(7) -0.0095(6) 0.0005(6) -0.0096(5)
C19 0.0201(6) 0.0128(6) 0.0202(6) -0.0066(5) 0.0002(5) -0.0043(5)
C20 0.0141(5) 0.0136(6) 0.0136(6) -0.0059(5) 0.0010(4) -0.0039(5)
N1 0.0198(5) 0.0152(5) 0.0186(5) -0.0082(5) 0.0006(4) -0.0059(4)
N4 0.0102(4) 0.0106(5) 0.0118(5) -0.0050(4) 0.0012(4) -0.0028(4)
N6 0.0123(5) 0.0113(5) 0.0119(5) -0.0057(4) 0.0010(4) -0.0024(4)
N5 0.0125(5) 0.0123(5) 0.0112(5) -0.0049(4) 0.0016(4) -0.0045(4)
O1 0.0322(6) 0.0180(5) 0.0319(6) -0.0163(5) -0.0029(5) -0.0034(4)
O2 0.0317(6) 0.0198(5) 0.0297(6) -0.0105(5) -0.0138(5) -0.0014(4)
O3 0.0150(4) 0.0130(4) 0.0122(4) -0.0064(3) -0.0012(3) -0.0019(3)
S1 0.01002(13) 0.01112(13) 0.01006(13) -0.00539(11) -0.00026(10) -0.00222(10)
O5 0.0102(4) 0.0141(4) 0.0118(4) -0.0047(3) -0.0005(3) -0.0024(3)
O6 0.0181(4) 0.0122(4) 0.0163(4) -0.0082(4) -0.0002(3) -0.0011(3)
O7 0.0127(4) 0.0193(5) 0.0125(4) -0.0089(4) -0.0014(3) -0.0028(3)
O8 0.0159(4) 0.0162(4) 0.0123(4) -0.0063(4) 0.0023(3) -0.0075(4)
O4 0.0146(5) 0.0206(5) 0.0173(5) -0.0085(4) 0.0029(4) -0.0036(4)
O9 0.0156(4) 0.0184(5) 0.0230(5) -0.0146(4) 0.0055(4) -0.0071(4)
O10 0.0275(6) 0.0244(5) 0.0268(6) -0.0113(5) 0.0061(5) -0.0090(5)
N2 0.0172(5) 0.0117(5) 0.0107(5) -0.0054(4) -0.0021(4) -0.0023(4)
N3 0.0131(5) 0.0112(5) 0.0115(5) -0.0052(4) -0.0024(4) -0.0024(4)

loop_
_atom_type_symbol
_atom_type_description
_atom_type_scat_dispersion_real
_atom_type_scat_dispersion_imag
_atom_type_scat_source
C C 0.0033 0.0016 'International Tables Vol C Tables 4.2.6.8 and 6.1.1.4'
H H 0 0 'International Tables Vol C Tables 4.2.6.8 and 6.1.1.4'
Cu Cu 0.3201 1.2651 'International Tables Vol C Tables 4.2.6.8 and 6.1.1.4'
N N 0.0061 0.0033 'International Tables Vol C Tables 4.2.6.8 and 6.1.1.4'
O O 0.0106 0.006 'International Tables Vol C Tables 4.2.6.8 and 6.1.1.4'
S S 0.1246 0.1234 'International Tables Vol C Tables 4.2.6.8 and 6.1.1.4'

loop_
_geom_angle_atom_site_label_1
_geom_angle_atom_site_label_2
_geom_angle_atom_site_label_3
_geom_angle
_geom_angle_publ_flag
O5 Cu1 N6 97.59(4) y
O5 Cu1 N5 96.81(4) y
N6 Cu1 N5 165.56(4) y
O5 Cu1 N4 175.25(4) y
N6 Cu1 N4 83.27(4) y
N5 Cu1 N4 82.29(4) y
O5 Cu1 O4 87.66(4) y
N6 Cu1 O4 89.68(4) y
N5 Cu1 O4 91.91(4) y
N4 Cu1 O4 97.02(4) y
O5 Cu1 N3 90.90(3) y
N6 Cu1 N3 87.87(4) y
N5 Cu1 N3 90.90(4) y
N4 Cu1 N3 84.46(4) y
O4 Cu1 N3 176.97(3) y
C2 C1 C6 117.50(12) ?
C2 C1 H1 121.3 ?
C6 C1 H1 121.3 ?
C3 C2 C1 124.35(12) ?
C3 C2 N1 118.12(11) ?
C1 C2 N1 117.53(11) ?
C2 C3 C4 117.30(12) ?
C2 C3 H3 121.3 ?
C4 C3 H3 121.3 ?
C5 C4 C3 120.50(13) ?
C5 C4 H4 119.7 ?
C3 C4 H4 119.7 ?
C4 C5 C6 120.84(12) ?
C4 C5 H5 119.6 ?
C6 C5 H5 119.6 ?
C1 C6 N2 124.11(11) ?
C1 C6 C5 119.50(11) ?
N2 C6 C5 116.39(11) ?
O3 C7 N2 124.41(11) ?
O3 C7 N3 122.93(11) ?
N2 C7 N3 112.64(11) ?
C9 C8 C13 120.47(12) ?
C9 C8 N3 119.37(11) ?
C13 C8 N3 120.11(11) ?
C8 C9 C10 120.24(12) ?
C8 C9 H9 119.9 ?
C10 C9 H9 119.9 ?
C11 C10 C9 119.63(12) ?
C11 C10 H10 120.2 ?
C9 C10 H10 120.2 ?
C10 C11 C12 120.26(12) ?
C10 C11 H11 119.9 ?
C12 C11 H11 119.9 ?
C11 C12 C13 120.73(12) ?
C11 C12 H12 119.6 ?
C13 C12 H12 119.6 ?
C12 C13 C8 118.50(11) ?
C12 C13 C14 119.37(11) ?
C8 C13 C14 122.13(11) ?
C13 C14 N4 114.38(10) ?
C13 C14 H14A 108.7 ?
N4 C14 H14A 108.7 ?
C13 C14 H14B 108.7 ?
N4 C14 H14B 108.7 ?
H14A C14 H14B 107.6 ?
N4 C21 C22 109.20(10) ?
N4 C21 H21A 109.8 ?
C22 C21 H21A 109.8 ?
N4 C21 H21B 109.8 ?
C22 C21 H21B 109.8 ?
H21A C21 H21B 108.3 ?
N6 C22 C23 121.51(12) ?
N6 C22 C21 115.33(11) ?
C23 C22 C21 123.13(12) ?
C22 C23 C24 118.74(13) ?
C22 C23 H23 120.6 ?
C24 C23 H23 120.6 ?
C25 C24 C23 119.65(13) ?
C25 C24 H24 120.2 ?
C23 C24 H24 120.2 ?
C26 C25 C24 118.51(13) ?
C26 C25 H25 120.7 ?
C24 C25 H25 120.7 ?
N6 C26 C25 122.15(12) ?
N6 C26 H26 118.9 ?
C25 C26 H26 118.9 ?
N4 C15 C16 109.09(10) ?
N4 C15 H15A 109.9 ?
C16 C15 H15A 109.9 ?
N4 C15 H15B 109.9 ?
C16 C15 H15B 109.9 ?
H15A C15 H15B 108.3 ?
N5 C16 C17 121.85(12) ?
N5 C16 C15 115.37(11) ?
C17 C16 C15 122.72(11) ?
C18 C17 C16 118.89(12) ?
C18 C17 H17 120.6 ?
C16 C17 H17 120.6 ?
C17 C18 C19 119.36(12) ?
C17 C18 H18 120.3 ?
C19 C18 H18 120.3 ?
C20 C19 C18 118.69(13) ?
C20 C19 H19 120.7 ?
C18 C19 H19 120.7 ?
N5 C20 C19 121.98(12) ?
N5 C20 H20 119 ?
C19 C20 H20 119 ?
O1 N1 O2 123.58(12) ?
O1 N1 C2 118.24(11) ?
O2 N1 C2 118.18(11) ?
C15 N4 C21 112.91(9) ?
C15 N4 C14 107.10(9) ?
C21 N4 C14 110.80(9) ?
C15 N4 Cu1 104.13(7) ?
C21 N4 Cu1 106.17(7) ?
C14 N4 Cu1 115.70(7) ?
C26 N6 C22 119.37(11) ?
C26 N6 Cu1 126.70(9) ?
C22 N6 Cu1 113.72(8) ?
C16 N5 C20 119.23(11) ?
C16 N5 Cu1 112.63(8) ?
C20 N5 Cu1 128.03(9) ?
O6 S1 O7 111.41(5) ?
O6 S1 O8 109.58(5) ?
O7 S1 O8 110.23(5) ?
O6 S1 O5 109.62(5) ?
O7 S1 O5 107.24(5) ?
O8 S1 O5 108.70(5) ?
S1 O5 Cu1 131.52(6) ?
Cu1 O4 H41 122.5(14) ?
Cu1 O4 H42 109(3) ?
H41 O4 H42 103(3) ?
Cu1 O4 H43 106(3) ?
H41 O4 H43 102(3) ?
H42 O4 H43 114(4) ?
H11W O9 H12W 107(2) ?
H21W O10 H22W 110(3) ?
H21W O10 H23W 101(3) ?
H22W O10 H23W 117(4) ?
C7 N2 C6 126.49(11) ?
C7 N2 H2N 118.8(13) ?
C6 N2 H2N 112.8(13) ?
C7 N3 C8 120.47(11) ?
C7 N3 Cu1 112.98(8) ?
C8 N3 Cu1 97.90(7) ?
C7 N3 H3N 118.4(12) ?
C8 N3 H3N 116.5(12) ?
Cu1 N3 H3N 79.3(12) ?

loop_
_geom_bond_atom_site_label_1
_geom_bond_atom_site_label_2
_geom_bond_distance
_geom_bond_publ_flag
Cu1 O5 1.9501(9) y
Cu1 N6 1.9864(11) y
Cu1 N5 1.9961(11) y
Cu1 N4 2.0391(11) y
Cu1 O4 2.3544(10) y
Cu1 N3 2.9865(11) y
C1 C2 1.3878(17) ?
C1 C6 1.3937(17) ?
C1 H1 0.95 ?
C2 C3 1.3769(18) ?
C2 N1 1.4699(16) ?
C3 C4 1.3927(19) ?
C3 H3 0.95 ?
C4 C5 1.3827(18) ?
C4 H4 0.95 ?
C5 C6 1.4050(18) ?
C5 H5 0.95 ?
C6 N2 1.4030(16) ?
C7 O3 1.2233(15) ?
C7 N2 1.3724(16) ?
C7 N3 1.3810(15) ?
C8 C9 1.3892(17) ?
C8 C13 1.3972(17) ?
C8 N3 1.4237(16) ?
C9 C10 1.3908(19) ?
C9 H9 0.95 ?
C10 C11 1.382(2) ?
C10 H10 0.95 ?
C11 C12 1.3882(19) ?
C11 H11 0.95 ?
C12 C13 1.3965(17) ?
C12 H12 0.95 ?
C13 C14 1.5034(17) ?
C14 N4 1.5035(15) ?
C14 H14A 0.99 ?
C14 H14B 0.99 ?
C21 N4 1.4859(15) ?
C21 C22 1.5057(17) ?
C21 H21A 0.99 ?
C21 H21B 0.99 ?
C22 N6 1.3461(16) ?
C22 C23 1.3851(18) ?
C23 C24 1.3877(19) ?
C23 H23 0.95 ?
C24 C25 1.383(2) ?
C24 H24 0.95 ?
C25 C26 1.3811(18) ?
C25 H25 0.95 ?
C26 N6 1.3423(16) ?
C26 H26 0.95 ?
C15 N4 1.4857(15) ?
C15 C16 1.5078(17) ?
C15 H15A 0.99 ?
C15 H15B 0.99 ?
C16 N5 1.3451(16) ?
C16 C17 1.3869(17) ?
C17 C18 1.387(2) ?
C17 H17 0.95 ?
C18 C19 1.3880(19) ?
C18 H18 0.95 ?
C19 C20 1.3872(18) ?
C19 H19 0.95 ?
C20 N5 1.3457(16) ?
C20 H20 0.95 ?
N1 O1 1.2239(15) ?
N1 O2 1.2264(16) ?
S1 O6 1.4656(9) ?
S1 O7 1.4663(9) ?
S1 O8 1.4821(9) ?
S1 O5 1.5022(9) ?
O4 H41 0.80(2) ?
O4 H42 0.86(4) ?
O4 H43 0.80(5) ?
O9 H11W 0.76(2) ?
O9 H12W 0.77(2) ?
O10 H21W 0.93(2) ?
O10 H22W 1.01(5) ?
O10 H23W 0.91(5) ?
N2 H2N 0.782(19) ?
N3 H3N 0.804(18) ?

loop_
_geom_hbond_atom_site_label_D
_geom_hbond_atom_site_label_H
_geom_hbond_atom_site_label_A
_geom_hbond_distance_DH
_geom_hbond_distance_HA
_geom_hbond_distance_DA
_geom_hbond_angle_DHA
_geom_hbond_site_symmetry_A
N2 H2N O6 0.782(19) 2.062(19) 2.8344(14) 169.2(18) .
N3 H3N O8 0.804(18) 2.025(19) 2.8192(14) 169.8(17) .
O4 H41 O9 0.80(2) 1.89(2) 2.6899(15) 172.8(19) .
O4 H43 O10 0.80(5) 2.11(5) 2.8840(16) 165(4) .
O4 H42 O4 0.86(4) 1.99(4) 2.845(2) 174(4) 2_665
O9 H11W O7 0.76(2) 2.01(2) 2.7709(13) 174(2) 2_665
O9 H12W O8 0.77(2) 2.01(2) 2.7681(13) 168(2) 1_655
O10 H21W O7 0.93(2) 1.94(2) 2.8567(15) 172(2) 1_655
O10 H22W O4 1.01(5) 1.92(5) 2.8840(16) 159(4) .

loop_
_geom_torsion_atom_site_label_1
_geom_torsion_atom_site_label_2
_geom_torsion_atom_site_label_3
_geom_torsion_atom_site_label_4
_geom_torsion
C6 C1 C2 C3 -0.1(2)
C6 C1 C2 N1 179.91(11)
C1 C2 C3 C4 0.6(2)
N1 C2 C3 C4 -179.38(12)
C2 C3 C4 C5 -0.2(2)
C3 C4 C5 C6 -0.6(2)
C2 C1 C6 N2 178.33(12)
C2 C1 C6 C5 -0.80(18)
C4 C5 C6 C1 1.2(2)
C4 C5 C6 N2 -178.04(12)
C13 C8 C9 C10 1.55(19)
N3 C8 C9 C10 179.08(12)
C8 C9 C10 C11 1.9(2)
C9 C10 C11 C12 -2.5(2)
C10 C11 C12 C13 -0.4(2)
C11 C12 C13 C8 3.74(18)
C11 C12 C13 C14 -175.53(11)
C9 C8 C13 C12 -4.32(18)
N3 C8 C13 C12 178.16(11)
C9 C8 C13 C14 174.93(11)
N3 C8 C13 C14 -2.59(17)
C12 C13 C14 N4 97.45(13)
C8 C13 C14 N4 -81.80(14)
N4 C21 C22 N6 31.83(14)
N4 C21 C22 C23 -150.24(12)
N6 C22 C23 C24 0.2(2)
C21 C22 C23 C24 -177.64(12)
C22 C23 C24 C25 1.6(2)
C23 C24 C25 C26 -1.2(2)
C24 C25 C26 N6 -0.9(2)
N4 C15 C16 N5 -28.38(15)
N4 C15 C16 C17 154.41(12)
N5 C16 C17 C18 0.0(2)
C15 C16 C17 C18 177.02(12)
C16 C17 C18 C19 0.5(2)
C17 C18 C19 C20 -0.7(2)
C18 C19 C20 N5 0.4(2)
C3 C2 N1 O1 15.87(18)
C1 C2 N1 O1 -164.11(12)
C3 C2 N1 O2 -164.04(13)
C1 C2 N1 O2 15.98(18)
C16 C15 N4 C21 156.32(10)
C16 C15 N4 C14 -81.46(12)
C16 C15 N4 Cu1 41.59(11)
C22 C21 N4 C15 -150.52(10)
C22 C21 N4 C14 89.35(12)
C22 C21 N4 Cu1 -37.03(11)
C13 C14 N4 C15 -178.52(10)
C13 C14 N4 C21 -54.98(13)
C13 C14 N4 Cu1 65.91(12)
O5 Cu1 N4 C15 -113.5(5)
N6 Cu1 N4 C15 145.78(8)
N5 Cu1 N4 C15 -34.04(7)
O4 Cu1 N4 C15 56.94(8)
N3 Cu1 N4 C15 -125.71(7)
O5 Cu1 N4 C21 127.1(5)
N6 Cu1 N4 C21 26.37(8)
N5 Cu1 N4 C21 -153.45(8)
O4 Cu1 N4 C21 -62.46(8)
N3 Cu1 N4 C21 114.88(7)
O5 Cu1 N4 C14 3.7(5)
N6 Cu1 N4 C14 -96.98(8)
N5 Cu1 N4 C14 83.19(8)
O4 Cu1 N4 C14 174.18(8)
N3 Cu1 N4 C14 -8.48(8)
C25 C26 N6 C22 2.72(19)
C25 C26 N6 Cu1 -171.69(10)
C23 C22 N6 C26 -2.32(18)
C21 C22 N6 C26 175.65(11)
C23 C22 N6 Cu1 172.79(10)
C21 C22 N6 Cu1 -9.24(13)
O5 Cu1 N6 C26 -10.82(11)
N5 Cu1 N6 C26 165.16(15)
N4 Cu1 N6 C26 164.47(11)
O4 Cu1 N6 C26 -98.42(11)
N3 Cu1 N6 C26 79.81(11)
O5 Cu1 N6 C22 174.50(8)
N5 Cu1 N6 C22 -9.5(2)
N4 Cu1 N6 C22 -10.21(9)
O4 Cu1 N6 C22 86.90(9)
N3 Cu1 N6 C22 -94.88(9)
C17 C16 N5 C20 -0.25(18)
C15 C16 N5 C20 -177.49(11)
C17 C16 N5 Cu1 176.19(10)
C15 C16 N5 Cu1 -1.05(13)
C19 C20 N5 C16 0.05(19)
C19 C20 N5 Cu1 -175.78(10)
O5 Cu1 N5 C16 -164.13(8)
N6 Cu1 N5 C16 19.9(2)
N4 Cu1 N5 C16 20.57(8)
O4 Cu1 N5 C16 -76.26(9)
N3 Cu1 N5 C16 104.85(8)
O5 Cu1 N5 C20 11.92(11)
N6 Cu1 N5 C20 -164.06(15)
N4 Cu1 N5 C20 -163.37(11)
O4 Cu1 N5 C20 99.80(11)
N3 Cu1 N5 C20 -79.09(11)
O6 S1 O5 Cu1 78.45(8)
O7 S1 O5 Cu1 -160.46(7)
O8 S1 O5 Cu1 -41.30(9)
N6 Cu1 O5 S1 86.98(8)
N5 Cu1 O5 S1 -92.01(8)
N4 Cu1 O5 S1 -13.1(5)
O4 Cu1 O5 S1 176.35(8)
N3 Cu1 O5 S1 -0.99(7)
O3 C7 N2 C6 9.0(2)
N3 C7 N2 C6 -169.64(11)
C1 C6 N2 C7 -2.9(2)
C5 C6 N2 C7 176.23(12)
O3 C7 N3 C8 10.01(18)
N2 C7 N3 C8 -171.35(11)
O3 C7 N3 Cu1 -105.00(12)
N2 C7 N3 Cu1 73.64(11)
C9 C8 N3 C7 111.95(14)
C13 C8 N3 C7 -70.50(15)
C9 C8 N3 Cu1 -125.43(10)
C13 C8 N3 Cu1 52.12(11)
O5 Cu1 N3 C7 -96.90(9)
N6 Cu1 N3 C7 165.54(9)
N5 Cu1 N3 C7 -0.07(9)
N4 Cu1 N3 C7 82.10(9)
O4 Cu1 N3 C7 -158.5(6)
O5 Cu1 N3 C8 135.15(7)
N6 Cu1 N3 C8 37.59(7)
N5 Cu1 N3 C8 -128.02(8)
N4 Cu1 N3 C8 -45.85(7)
O4 Cu1 N3 C8 73.5(7)
